data_1100521
loop_
_publ_author_name
'Karl, Marc'
'Harms, Klaus'
'Seybert, Gerd'
'Massa, Werner'
'Fau, Stefan'
'Frenking, Gernot'
'Dehnicke, Kurt'

_publ_section_title
;
 Die Deprotonierung silylierter Amido-Komplexe von Seltenerdelementen
;
_journal_coden_ASTM ZAACAB
_journal_issue 12
_journal_name_full
;
 Zeitschrift fuer Anorganische und Allgemeine Chemie
;
_journal_page_first 2055
_journal_page_last 2063
_journal_paper_doi 10.1002/(sici)1521-3749(199912)625:12<2055::aid-zaac2055>3.0.co;2-y
_journal_volume 625
_journal_year 1999
_chemical_formula_sum 'C60 H138 N8 Si12 Yb2'
_space_group_IT_number 2
_symmetry_cell_setting triclinic
_symmetry_Int_Tables_number 2
_symmetry_space_group_name_Hall '-P 1'
_symmetry_space_group_name_H-M 'P -1'
_cell_angle_alpha 73.634(10)
_cell_angle_beta 82.091(10)
_cell_angle_gamma 74.391(10)
_cell_formula_units_Z 1
_cell_length_a 11.7699(9)
_cell_length_b 12.0749(11)
_cell_length_c 16.1429(15)
_cod_database_code 1100521

loop_
_symmetry_equiv_pos_site_id
_symmetry_equiv_pos_as_xyz
1 x,y,z
2 -x,-y,-z

loop_
_atom_site_label
_atom_site_type_symbol
_atom_site_fract_x
_atom_site_fract_y
_atom_site_fract_z
Yb1 Yb 0.75610(4) 0.18408(4) 0.22019(3)
Si1 Si 0.52048(19) 0.4098(2) 0.21374(15)
N1 N 0.6389(5) 0.2837(6) 0.0948(4)
C1 C 0.5548(7) 0.3767(7) 0.1022(5)
Si2 Si 0.6365(2) 0.3264(2) 0.38049(16)
N2 N 0.6247(6) 0.3120(6) 0.2800(4)
C2 C 0.4737(7) 0.4507(7) 0.0292(5)
H1 H 0.39730 0.48380 0.05360
H2 H 0.46440 0.40000 -0.00460
N3 N 0.9290(6) 0.2159(6) 0.2346(4)
Si3 Si 0.9649(2) 0.3447(3) 0.17542(19)
C3 C 0.6484(7) 0.2391(7) 0.0174(5)
Si4 Si 1.0328(2) 0.1162(3) 0.30444(19)
N4 N 0.7251(6) 0.0073(6) 0.2461(4)
C4 C 0.5642(9) 0.1781(8) 0.0124(6)
Si5 Si 0.8146(2) -0.0802(2) 0.18305(17)
C5 C 0.5751(10) 0.1331(9) -0.0602(7)
H3 H 0.51780 0.09420 -0.06660
Si6 Si 0.6289(2) -0.0570(2) 0.32669(18)
C6 C 0.6652(11) 0.1436(9) -0.1214(7)
H4 H 0.67040 0.11120 -0.16940
C7 C 0.7502(10) 0.201(1) -0.1151(6)
H5 H 0.81430 0.20510 -0.15770
C8 C 0.7418(9) 0.2540(9) -0.0448(6)
C9 C 0.4639(9) 0.1605(9) 0.0830(7)
C10 C 0.8321(8) 0.3162(10) -0.0379(7)
C11 C 0.3666(7) 0.3886(9) 0.2405(6)
H6 H 0.34120 0.39400 0.29990
H7 H 0.36520 0.31020 0.23510
H8 H 0.31310 0.45050 0.20050
C12 C 0.5132(8) 0.5712(8) 0.1978(6)
H9 H 0.47470 0.59630 0.24960
H10 H 0.46770 0.61840 0.14780
H11 H 0.59340 0.58360 0.18780
C13 C 0.4903(9) 0.3731(11) 0.4379(7)
H12 H 0.45430 0.45670 0.41100
H13 H 0.50110 0.36360 0.49880
H14 H 0.43850 0.32360 0.43390
C14 C 0.7226(11) 0.4367(10) 0.3786(7)
H15 H 0.80190 0.41320 0.35140
H16 H 0.72890 0.43910 0.43800
H17 H 0.68210 0.51570 0.34550
C15 C 0.7097(10) 0.1802(10) 0.4495(7)
H18 H 0.79160 0.15600 0.42670
H19 H 0.66720 0.12070 0.44950
H20 H 0.70910 0.18650 0.50880
C16 C 0.8260(9) 0.4617(9) 0.1366(7)
H21 H 0.78230 0.43030 0.10480
H22 H 0.84780 0.53290 0.09840
H23 H 0.77620 0.48240 0.18650
C17 C 1.0681(9) 0.3275(13) 0.0802(8)
H24 H 1.14610 0.33340 0.09080
H25 H 1.03830 0.39050 0.02920
H26 H 1.07480 0.24970 0.07000
C18 C 1.0363(9) 0.420(1) 0.2343(8)
H27 H 1.11340 0.36850 0.25230
H28 H 0.98560 0.43480 0.28550
H29 H 1.04720 0.49570 0.19580
C19 C 1.0445(11) 0.1638(12) 0.4013(8)
H30 H 0.96610 0.18150 0.43130
H31 H 1.07550 0.23520 0.38390
H32 H 1.09800 0.09990 0.44010
C20 C 0.9990(11) -0.0305(11) 0.3446(8)
H33 H 0.92850 -0.02510 0.38470
H34 H 1.06610 -0.08790 0.37470
H35 H 0.98460 -0.05700 0.29580
C21 C 1.1844(9) 0.0877(11) 0.2512(9)
H36 H 1.22270 0.14950 0.25330
H37 H 1.17990 0.08890 0.19080
H38 H 1.23060 0.00970 0.28150
C22 C 0.901(1) -0.2286(9) 0.2447(7)
H39 H 0.93080 -0.21930 0.29550
H40 H 0.96760 -0.25990 0.20740
H41 H 0.84950 -0.28410 0.26350
C23 C 0.7389(10) -0.1184(10) 0.1043(7)
H42 H 0.68980 -0.04540 0.06960
H43 H 0.68890 -0.17190 0.13580
H44 H 0.79820 -0.15770 0.06620
C24 C 0.9193(9) 0.0041(9) 0.1159(6)
H45 H 0.87610 0.07250 0.07350
H46 H 0.97870 -0.04760 0.08560
H47 H 0.95850 0.03200 0.15310
C25 C 0.4979(9) 0.0589(10) 0.3493(7)
H48 H 0.52360 0.11700 0.36950
H49 H 0.44470 0.02170 0.39410
H50 H 0.45630 0.09910 0.29640
C26 C 0.5662(12) -0.1661(11) 0.2969(8)
H51 H 0.52680 -0.12800 0.24280
H52 H 0.50880 -0.19310 0.34300
H53 H 0.63000 -0.23450 0.28930
C27 C 0.7039(9) -0.1387(9) 0.4278(6)
H54 H 0.73130 -0.08340 0.44990
H55 H 0.77170 -0.20130 0.41580
H56 H 0.64830 -0.17470 0.47100
C28 C 1.0235(15) 0.5521(14) 0.4757(11)
H57 H 0.96590 0.60700 0.43770
H58 H 1.03670 0.59110 0.51650
C29 C 1.1355(15) 0.517(2) 0.4251(13)
H59 H 1.12310 0.47680 0.38300
H60 H 1.19580 0.46190 0.46420
C30 C 1.178(3) 0.629(3) 0.378(2)
H61 H 1.25680 0.60630 0.34940
H62 H 1.18150 0.67360 0.41890
H63 H 1.12280 0.67910 0.33370
C2A* C 0.5263(7) 0.5493(7) -0.0292(5)
C1A* C 0.4452(7) 0.6233(7) -0.1022(5)
Si1A* Si 0.47952(19) 0.5902(2) -0.21374(15)
N2A* N 0.3753(6) 0.6880(6) -0.2800(4)
Yb1A* Yb 0.24390(4) 0.81592(4) -0.22019(3)
N1A* N 0.3611(5) 0.7163(6) -0.0948(4)
C3A* C 0.3516(7) 0.7609(7) -0.0174(5)
C4A* C 0.4358(9) 0.8219(8) -0.0124(6)
C5A* C 0.4249(10) 0.8669(9) 0.0602(7)
H3A* H 0.48220 0.90580 0.06660
C6A* C 0.3348(11) 0.8564(9) 0.1214(7)
H4A* H 0.32960 0.88880 0.16940
C7A* C 0.2498(10) 0.799(1) 0.1151(6)
H5A* H 0.18570 0.79490 0.15770
C8A* C 0.2582(9) 0.7460(9) 0.0448(6)
C10A* C 0.1679(8) 0.6838(10) 0.0379(7)
C9A* C 0.5361(9) 0.8395(9) -0.0830(7)
N3A* N 0.0710(6) 0.7841(6) -0.2346(4)
Si3A* Si 0.0351(2) 0.6553(3) -0.17542(19)
C16A* C 0.1740(9) 0.5383(9) -0.1366(7)
H21A* H 0.21770 0.56970 -0.10480
H22A* H 0.15220 0.46710 -0.09840
H23A* H 0.22380 0.51760 -0.18650
C17A* C -0.0681(9) 0.6725(13) -0.0802(8)
H24A* H -0.14610 0.66660 -0.09080
H25A* H -0.03830 0.60950 -0.02920
H26A* H -0.07480 0.75030 -0.07000
C18A* C -0.0363(9) 0.580(1) -0.2343(8)
H27A* H -0.11340 0.63150 -0.25230
H28A* H 0.01440 0.56520 -0.28550
H29A* H -0.04720 0.50430 -0.19580
Si4A* Si -0.0328(2) 0.8838(3) -0.30444(19)
C19A* C -0.0445(11) 0.8362(12) -0.4013(8)
H30A* H 0.03390 0.81850 -0.43130
H31A* H -0.07550 0.76480 -0.38390
H32A* H -0.09800 0.90010 -0.44010
C20A* C 0.0010(11) 1.0305(11) -0.3446(8)
H33A* H 0.07150 1.02510 -0.38470
H34A* H -0.06610 1.08790 -0.37470
H35A* H 0.01540 1.05700 -0.29580
C21A* C -0.1844(9) 0.9123(11) -0.2512(9)
H36A* H -0.22270 0.85050 -0.25330
H37A* H -0.17990 0.91110 -0.19080
H38A* H -0.23060 0.99030 -0.28150
N4A* N 0.2749(6) 0.9927(6) -0.2461(4)
Si5A* Si 0.1854(2) 1.0802(2) -0.18305(17)
C22A* C 0.099(1) 1.2286(9) -0.2447(7)
H39A* H 0.06920 1.21930 -0.29550
H40A* H 0.03240 1.25990 -0.20740
H41A* H 0.15050 1.28410 -0.26350
C23A* C 0.2611(10) 1.1184(10) -0.1043(7)
H42A* H 0.31020 1.04540 -0.06960
H43A* H 0.31110 1.17190 -0.13580
H44A* H 0.20180 1.15770 -0.06620
C24A* C 0.0807(9) 0.9959(9) -0.1159(6)
H45A* H 0.12390 0.92750 -0.07350
H46A* H 0.02130 1.04760 -0.08560
H47A* H 0.04150 0.96800 -0.15310
Si6A* Si 0.3711(2) 1.0570(2) -0.32669(18)
C25A* C 0.5021(9) 0.9411(10) -0.3493(7)
H48A* H 0.47640 0.88300 -0.36950
H49A* H 0.55530 0.97830 -0.39410
H50A* H 0.54370 0.90090 -0.29640
C26A* C 0.4338(12) 1.1661(11) -0.2969(8)
H51A* H 0.47320 1.12800 -0.24280
H52A* H 0.49120 1.19310 -0.34300
H53A* H 0.37000 1.23450 -0.28930
C27A* C 0.2961(9) 1.1387(9) -0.4278(6)
H54A* H 0.26870 1.08340 -0.44990
H55A* H 0.22830 1.20130 -0.41580
H56A* H 0.35170 1.17470 -0.47100
Si2A* Si 0.3635(2) 0.6736(2) -0.38049(16)
C13A* C 0.5097(9) 0.6269(11) -0.4379(7)
H12A* H 0.54570 0.54330 -0.41100
H13A* H 0.49890 0.63640 -0.49880
H14A* H 0.56150 0.67640 -0.43390
C14A* C 0.2774(11) 0.5633(10) -0.3786(7)
H15A* H 0.19810 0.58680 -0.35140
H16A* H 0.27110 0.56090 -0.43800
H17A* H 0.31790 0.48430 -0.34550
C15A* C 0.2903(10) 0.8198(10) -0.4495(7)
H18A* H 0.20840 0.84400 -0.42670
H19A* H 0.33280 0.87930 -0.44950
H20A* H 0.29090 0.81350 -0.50880
C11A* C 0.6334(7) 0.6114(9) -0.2405(6)
H6A* H 0.65880 0.60600 -0.29990
H7A* H 0.63480 0.68980 -0.23510
H8A* H 0.68690 0.54950 -0.20050
C12A* C 0.4868(8) 0.4288(8) -0.1978(6)
H9A* H 0.52530 0.40370 -0.24960
H10A* H 0.53230 0.38160 -0.14780
H11A* H 0.40660 0.41640 -0.18780
H1A* H 0.60270 0.51620 -0.05360
H2A* H 0.53560 0.60000 0.00460
C28A* C 0.9765(15) 0.4479(14) 0.5243(11)
H57A* H 1.03410 0.39300 0.56230
H58A* H 0.96330 0.40890 0.48350
C29A* C 0.8645(15) 0.483(2) 0.5749(13)
H59A* H 0.87690 0.52320 0.61700
H60A* H 0.80420 0.53810 0.53580
C30A* C 0.822(3) 0.371(3) 0.622(2)
H61A* H 0.74320 0.39370 0.65060
H62A* H 0.81850 0.32640 0.58110
H63A* H 0.87720 0.32090 0.66630

loop_
_atom_type_symbol
_atom_type_radius_bond
C 0.68
H 0.23
N 0.68
Si 1.20
Yb 1.68
